data_7715318
loop_
_publ_author_name
'Dorow, Richard C. C.'
'Liebing, Phil'
'G&#xf6;rls, Helmar'
'Westerhausen, Matthias'

_publ_section_title
;
 Coordination chemistry of alkali metal dimesityl-thio- and
 dimesityl-selenophosphinites
 [(L)<sub>2</sub>A-EPMes<sub>2</sub>]<sub>2</sub> (A = Li, Na, K; E = S,
 Se; L = THF, THP) and [(18C6)K-SPMes<sub>2</sub>].
;
_journal_issue 12
_journal_name_full 'Dalton transactions (Cambridge, England : 2003)'
_journal_page_first 5711
_journal_page_last 5720
_journal_paper_doi 10.1039/d4dt00264d
_journal_volume 53
_journal_year 2024
_chemical_formula_moiety 'C52 H76 Li2 O4 P2 S2'
_chemical_formula_sum 'C52 H76 Li2 O4 P2 S2'
_chemical_formula_weight 905.06
_space_group_crystal_system monoclinic
_space_group_IT_number 14
_space_group_name_Hall '-P 2ybc'
_space_group_name_H-M_alt 'P 1 21/c 1'
_atom_sites_solution_hydrogens geom
_atom_sites_solution_primary direct
_atom_sites_solution_secondary difmap
_audit_creation_method SHELXL-2018/3
_audit_update_record
;
2022-07-05 deposited with the CCDC.	2024-02-29 downloaded from the CCDC.
;
_cell_angle_alpha 90
_cell_angle_beta 95.393(4)
_cell_angle_gamma 90
_cell_formula_units_Z 2
_cell_length_a 8.7520(10)
_cell_length_b 13.3652(17)
_cell_length_c 22.037(3)
_cell_measurement_reflns_used 35232
_cell_measurement_temperature 133(2)
_cell_measurement_theta_max 31.722
_cell_measurement_theta_min 1.784
_cell_volume 2566.3(6)
_computing_cell_refinement DENZO
_computing_data_collection COLLECT
_computing_data_reduction DENZO
_computing_molecular_graphics SHELXTL/PC
_computing_publication_material 'SHELXL-2018/3 (Sheldrick, 2018)'
_computing_structure_refinement 'SHELXL-2018/3 (Sheldrick, 2018)'
_computing_structure_solution 'SHELXT 2018/2 (Sheldrick, 2018)'
_diffrn_ambient_temperature 133(2)
_diffrn_measured_fraction_theta_full 0.999
_diffrn_measured_fraction_theta_max 0.900
_diffrn_measurement_device_type KappaCCD
_diffrn_measurement_method 'phi + omega - scans'
_diffrn_radiation_type MoK\a
_diffrn_radiation_wavelength 0.71073
_diffrn_reflns_av_R_equivalents 0.0340
_diffrn_reflns_av_unetI/netI 0.0334
_diffrn_reflns_Laue_measured_fraction_full 0.999
_diffrn_reflns_Laue_measured_fraction_max 0.900
_diffrn_reflns_limit_h_max 11
_diffrn_reflns_limit_h_min -12
_diffrn_reflns_limit_k_max 19
_diffrn_reflns_limit_k_min -19
_diffrn_reflns_limit_l_max 31
_diffrn_reflns_limit_l_min -32
_diffrn_reflns_number 35232
_diffrn_reflns_point_group_measured_fraction_full 0.999
_diffrn_reflns_point_group_measured_fraction_max 0.900
_diffrn_reflns_theta_full 25.242
_diffrn_reflns_theta_max 31.722
_diffrn_reflns_theta_min 1.784
_exptl_absorpt_coefficient_mu 0.208
_exptl_absorpt_correction_T_max 0.7456
_exptl_absorpt_correction_T_min 0.6928
_exptl_absorpt_correction_type multi-scan
_exptl_absorpt_process_details
; 
 SADABS 2016/2: Krause, L., Herbst-Irmer, R., Sheldrick G.M. & Stalke D., 
 J. Appl. Cryst. 48 (2015) 3-10 
;
_exptl_crystal_colour colourless
_exptl_crystal_density_diffrn 1.171
_exptl_crystal_density_method 'not measured'
_exptl_crystal_description prism
_exptl_crystal_F_000 976
_exptl_crystal_size_max 0.260
_exptl_crystal_size_mid 0.140
_exptl_crystal_size_min 0.130
_refine_diff_density_max 0.527
_refine_diff_density_min -0.307
_refine_diff_density_rms 0.053
_refine_ls_extinction_method none
_refine_ls_goodness_of_fit_ref 1.041
_refine_ls_hydrogen_treatment constr
_refine_ls_matrix_type full
_refine_ls_number_parameters 305
_refine_ls_number_reflns 7834
_refine_ls_number_restraints 15
_refine_ls_restrained_S_all 1.042
_refine_ls_R_factor_all 0.0561
_refine_ls_R_factor_gt 0.0385
_refine_ls_shift/su_max 0.002
_refine_ls_shift/su_mean 0.000
_refine_ls_structure_factor_coef Fsqd
_refine_ls_weighting_details 'w=1/[\s^2^(Fo^2^)+(0.0420P)^2^+1.0707P] where P=(Fo^2^+2Fc^2^)/3'
_refine_ls_weighting_scheme calc
_refine_ls_wR_factor_gt 0.0905
_refine_ls_wR_factor_ref 0.1010
_reflns_Friedel_coverage 0.000
_reflns_number_gt 6202
_reflns_number_total 7834
_reflns_threshold_expression 'I > 2\s(I)'
_cod_data_source_file d4dt00264d2.cif
_cod_data_source_block BN127_4
_cod_depositor_comments 'Adding full bibliography for 7715309--7715318.cif.'
_cod_original_cell_volume 2566.3(5)
_cod_original_sg_symbol_H-M 'P 21/c'
_cod_database_code 7715318
_shelx_shelxl_version_number 2018/3
_shelx_space_group_comment
; 
The symmetry employed for this shelxl refinement is uniquely defined 
by the following loop, which should always be used as a source of 
symmetry information in preference to the above space-group names. 
They are only intended as comments. 
;
_shelx_estimated_absorpt_t_min 0.948
_shelx_estimated_absorpt_t_max 0.974

loop_
_space_group_symop_operation_xyz
'x, y, z'
'-x, y+1/2, -z+1/2'
'-x, -y, -z'
'x, -y-1/2, z-1/2'

loop_
_atom_site_label
_atom_site_type_symbol
_atom_site_fract_x
_atom_site_fract_y
_atom_site_fract_z
_atom_site_U_iso_or_equiv
_atom_site_adp_type
_atom_site_occupancy
_atom_site_site_symmetry_order
_atom_site_calc_flag
_atom_site_refinement_flags_posn
_atom_site_refinement_flags_adp
_atom_site_refinement_flags_occupancy
_atom_site_disorder_assembly
_atom_site_disorder_group
S1 S 0.56106(4) 0.63047(2) 0.52680(2) 0.01863(7) Uani 1 1 d . . . . .
P1 P 0.72567(4) 0.65397(2) 0.59949(2) 0.01568(7) Uani 1 1 d . . . . .
Li1 Li 0.6388(3) 0.49759(17) 0.45898(10) 0.0219(4) Uani 1 1 d . . . . .
O1 O 0.66897(12) 0.55616(7) 0.38116(4) 0.0257(2) Uani 1 1 d . . . . .
O2 O 0.82504(10) 0.42057(7) 0.47806(4) 0.02070(18) Uani 1 1 d D . . . .
C1 C 0.80535(14) 0.78345(9) 0.60222(6) 0.0166(2) Uani 1 1 d . . . . .
C2 C 0.92127(14) 0.79678(9) 0.65103(6) 0.0179(2) Uani 1 1 d . . . . .
C3 C 1.00401(15) 0.88574(10) 0.65671(6) 0.0223(3) Uani 1 1 d . . . . .
H3 H 1.079977 0.893460 0.690112 0.027 Uiso 1 1 calc R U . . .
C4 C 0.97940(16) 0.96343(10) 0.61532(7) 0.0244(3) Uani 1 1 d . . . . .
C5 C 0.86826(16) 0.94936(10) 0.56709(6) 0.0240(3) Uani 1 1 d . . . . .
H5 H 0.850477 1.001518 0.537994 0.029 Uiso 1 1 calc R U . . .
C6 C 0.78101(15) 0.86190(9) 0.55926(6) 0.0213(2) Uani 1 1 d . . . . .
C7 C 0.96405(15) 0.71670(10) 0.69779(6) 0.0216(2) Uani 1 1 d . . . . .
H7A H 0.877772 0.705036 0.722205 0.032 Uiso 1 1 calc R U . . .
H7B H 1.053827 0.738401 0.724468 0.032 Uiso 1 1 calc R U . . .
H7C H 0.988346 0.654616 0.677065 0.032 Uiso 1 1 calc R U . . .
C8 C 1.06989(19) 1.05929(11) 0.62329(8) 0.0368(4) Uani 1 1 d . . . . .
H8A H 1.025859 1.101561 0.653545 0.055 Uiso 1 1 calc R U . . .
H8B H 1.065709 1.094798 0.584260 0.055 Uiso 1 1 calc R U . . .
H8C H 1.176899 1.043825 0.637250 0.055 Uiso 1 1 calc R U . . .
C9 C 0.66601(19) 0.85933(11) 0.50378(7) 0.0340(3) Uani 1 1 d . . . . .
H9A H 0.693573 0.806033 0.476279 0.051 Uiso 1 1 calc R U . . .
H9B H 0.666395 0.923828 0.482636 0.051 Uiso 1 1 calc R U . . .
H9C H 0.563390 0.846473 0.516394 0.051 Uiso 1 1 calc R U . . .
C10 C 0.60976(14) 0.65322(9) 0.66617(5) 0.0164(2) Uani 1 1 d . . . . .
C11 C 0.62866(14) 0.56940(9) 0.70511(6) 0.0194(2) Uani 1 1 d . . . . .
C12 C 0.54534(16) 0.56273(10) 0.75595(6) 0.0246(3) Uani 1 1 d . . . . .
H12 H 0.560280 0.506336 0.782073 0.029 Uiso 1 1 calc R U . . .
C13 C 0.44142(17) 0.63589(11) 0.76951(6) 0.0272(3) Uani 1 1 d . . . . .
C14 C 0.42127(15) 0.71674(10) 0.73043(6) 0.0238(3) Uani 1 1 d . . . . .
H14 H 0.349142 0.766913 0.738659 0.029 Uiso 1 1 calc R U . . .
C15 C 0.50311(14) 0.72748(9) 0.67921(6) 0.0183(2) Uani 1 1 d . . . . .
C16 C 0.73503(16) 0.48474(10) 0.69298(7) 0.0268(3) Uani 1 1 d . . . . .
H16A H 0.707500 0.458208 0.651945 0.040 Uiso 1 1 calc R U . . .
H16B H 0.725871 0.431605 0.723064 0.040 Uiso 1 1 calc R U . . .
H16C H 0.840992 0.509286 0.696020 0.040 Uiso 1 1 calc R U . . .
C17 C 0.3514(2) 0.62614(14) 0.82459(8) 0.0432(4) Uani 1 1 d . . . . .
H17A H 0.285927 0.685126 0.827424 0.065 Uiso 1 1 calc R U . . .
H17B H 0.422649 0.621038 0.861521 0.065 Uiso 1 1 calc R U . . .
H17C H 0.287313 0.565945 0.820498 0.065 Uiso 1 1 calc R U . . .
C18 C 0.47158(15) 0.81785(9) 0.63950(6) 0.0228(3) Uani 1 1 d . . . . .
H18A H 0.554151 0.866815 0.648047 0.034 Uiso 1 1 calc R U . . .
H18B H 0.373607 0.847783 0.647981 0.034 Uiso 1 1 calc R U . . .
H18C H 0.466419 0.797918 0.596560 0.034 Uiso 1 1 calc R U . . .
C19 C 0.61813(19) 0.65397(11) 0.36190(7) 0.0310(3) Uani 1 1 d . . . . .
H19A H 0.594250 0.694945 0.397228 0.037 Uiso 1 1 calc R U . . .
H19B H 0.525368 0.649796 0.332619 0.037 Uiso 1 1 calc R U . . .
C20 C 0.75028(18) 0.69813(11) 0.33207(9) 0.0377(4) Uani 1 1 d . . . . .
H20A H 0.830872 0.723978 0.362598 0.045 Uiso 1 1 calc R U . . .
H20B H 0.716088 0.752369 0.303353 0.045 Uiso 1 1 calc R U . . .
C21 C 0.8051(3) 0.60763(14) 0.29903(10) 0.0530(6) Uani 1 1 d . . . . .
H21A H 0.914715 0.614309 0.292011 0.064 Uiso 1 1 calc R U . . .
H21B H 0.743864 0.598030 0.259350 0.064 Uiso 1 1 calc R U . . .
C22 C 0.78115(16) 0.52174(10) 0.34205(6) 0.0244(3) Uani 1 1 d . . . . .
H22A H 0.743151 0.461780 0.318949 0.029 Uiso 1 1 calc R U . . .
H22B H 0.878549 0.504564 0.366332 0.029 Uiso 1 1 calc R U . . .
C23 C 0.83868(17) 0.32613(10) 0.44747(6) 0.0257(3) Uani 1 1 d . . . . .
H23A H 0.935698 0.323340 0.427767 0.031 Uiso 0.825(5) 1 calc R U P A 1
H23B H 0.751801 0.316562 0.415862 0.031 Uiso 0.825(5) 1 calc R U P A 1
H23C H 0.935698 0.323340 0.427767 0.031 Uiso 0.175(5) 1 calc R U P A 2
H23D H 0.751801 0.316562 0.415862 0.031 Uiso 0.175(5) 1 calc R U P A 2
C24A C 0.83702(19) 0.24577(11) 0.49661(7) 0.0338(3) Uani 0.825(5) 1 d D . P A 1
H24A H 0.928930 0.202500 0.497062 0.041 Uiso 0.825(5) 1 calc R U P A 1
H24B H 0.744039 0.203560 0.489823 0.041 Uiso 0.825(5) 1 calc R U P A 1
C25A C 0.8371(3) 0.30565(14) 0.55735(8) 0.0284(5) Uani 0.825(5) 1 d D . P A 1
H25A H 0.732415 0.311538 0.570511 0.034 Uiso 0.825(5) 1 calc R U P A 1
H25B H 0.905571 0.274474 0.590371 0.034 Uiso 0.825(5) 1 calc R U P A 1
C26A C 0.8983(3) 0.4067(2) 0.53884(14) 0.0244(6) Uani 0.825(5) 1 d D . P A 1
H26A H 0.869206 0.460378 0.566482 0.029 Uiso 0.825(5) 1 calc R U P A 1
H26B H 1.011411 0.405376 0.538889 0.029 Uiso 0.825(5) 1 calc R U P A 1
C24B C 0.83702(19) 0.24577(11) 0.49661(7) 0.0338(3) Uani 0.175(5) 1 d D U P A 2
H24C H 0.732103 0.231432 0.507580 0.041 Uiso 0.175(5) 1 calc R U P A 2
H24D H 0.886993 0.183017 0.485093 0.041 Uiso 0.175(5) 1 calc R U P A 2
C25B C 0.9307(13) 0.3012(7) 0.5455(4) 0.037(3) Uani 0.175(5) 1 d D U P A 2
H25C H 1.039029 0.307217 0.536464 0.044 Uiso 0.175(5) 1 calc R U P A 2
H25D H 0.926506 0.268998 0.585756 0.044 Uiso 0.175(5) 1 calc R U P A 2
C26B C 0.8513(19) 0.4003(13) 0.5424(6) 0.036(3) Uani 0.175(5) 1 d D U P A 2
H26C H 0.753140 0.396762 0.561303 0.043 Uiso 0.175(5) 1 calc R U P A 2
H26D H 0.916838 0.452508 0.563386 0.043 Uiso 0.175(5) 1 calc R U P A 2

loop_
_atom_site_aniso_label
_atom_site_aniso_U_11
_atom_site_aniso_U_22
_atom_site_aniso_U_33
_atom_site_aniso_U_23
_atom_site_aniso_U_13
_atom_site_aniso_U_12
S1 0.01964(15) 0.01923(14) 0.01703(14) -0.00287(10) 0.00178(11) -0.00316(11)
P1 0.01586(15) 0.01418(13) 0.01721(15) -0.00101(10) 0.00269(11) -0.00072(11)
Li1 0.0221(11) 0.0230(10) 0.0211(11) 0.0015(8) 0.0048(9) 0.0010(9)
O1 0.0331(5) 0.0232(4) 0.0223(5) 0.0056(4) 0.0105(4) 0.0040(4)
O2 0.0216(4) 0.0197(4) 0.0207(4) -0.0009(3) 0.0017(3) 0.0014(3)
C1 0.0159(5) 0.0153(5) 0.0194(6) -0.0025(4) 0.0048(4) -0.0010(4)
C2 0.0160(5) 0.0188(5) 0.0195(6) -0.0025(4) 0.0047(4) 0.0004(4)
C3 0.0180(6) 0.0229(6) 0.0262(7) -0.0057(5) 0.0028(5) -0.0034(5)
C4 0.0224(6) 0.0183(6) 0.0335(7) -0.0042(5) 0.0080(5) -0.0046(5)
C5 0.0252(6) 0.0181(6) 0.0293(7) 0.0022(5) 0.0060(5) -0.0026(5)
C6 0.0220(6) 0.0191(6) 0.0228(6) 0.0007(5) 0.0031(5) -0.0025(5)
C7 0.0191(6) 0.0241(6) 0.0211(6) -0.0001(5) -0.0006(5) -0.0007(5)
C8 0.0364(8) 0.0245(7) 0.0491(10) -0.0011(6) 0.0014(7) -0.0130(6)
C9 0.0401(9) 0.0288(7) 0.0307(8) 0.0120(6) -0.0087(6) -0.0116(6)
C10 0.0155(5) 0.0169(5) 0.0167(5) -0.0019(4) 0.0009(4) -0.0038(4)
C11 0.0179(6) 0.0205(6) 0.0191(6) 0.0011(4) -0.0011(4) -0.0046(5)
C12 0.0261(7) 0.0271(6) 0.0203(6) 0.0036(5) 0.0010(5) -0.0092(5)
C13 0.0268(7) 0.0351(7) 0.0208(6) -0.0059(5) 0.0074(5) -0.0122(6)
C14 0.0206(6) 0.0267(6) 0.0249(7) -0.0082(5) 0.0066(5) -0.0044(5)
C15 0.0173(5) 0.0180(5) 0.0194(6) -0.0045(4) 0.0010(4) -0.0031(4)
C16 0.0278(7) 0.0212(6) 0.0312(7) 0.0077(5) 0.0026(6) 0.0014(5)
C17 0.0496(10) 0.0507(10) 0.0329(9) -0.0019(7) 0.0222(8) -0.0113(8)
C18 0.0225(6) 0.0189(5) 0.0272(7) -0.0033(5) 0.0039(5) 0.0034(5)
C19 0.0369(8) 0.0296(7) 0.0269(7) 0.0076(6) 0.0054(6) 0.0095(6)
C20 0.0280(7) 0.0247(7) 0.0588(11) 0.0137(7) -0.0041(7) -0.0060(6)
C21 0.0625(12) 0.0475(10) 0.0552(12) 0.0271(9) 0.0386(10) 0.0201(9)
C22 0.0304(7) 0.0243(6) 0.0194(6) -0.0015(5) 0.0065(5) 0.0005(5)
C23 0.0265(7) 0.0237(6) 0.0275(7) -0.0058(5) 0.0053(5) 0.0041(5)
C24A 0.0397(8) 0.0205(6) 0.0397(8) -0.0002(6) -0.0042(7) 0.0042(6)
C25A 0.0284(11) 0.0306(9) 0.0258(9) 0.0065(7) 0.0004(7) 0.0009(7)
C26A 0.0239(12) 0.0255(10) 0.0232(10) -0.0002(7) -0.0016(9) -0.0014(9)
C24B 0.0397(8) 0.0205(6) 0.0397(8) -0.0002(6) -0.0042(7) 0.0042(6)
C25B 0.041(5) 0.039(4) 0.029(4) 0.006(3) -0.003(4) 0.009(4)
C26B 0.041(8) 0.042(6) 0.021(5) -0.004(4) -0.007(5) 0.004(6)

loop_
_atom_type_symbol
_atom_type_description
_atom_type_scat_dispersion_real
_atom_type_scat_dispersion_imag
_atom_type_scat_source
C C 0.0033 0.0016 'International Tables Vol C Tables 4.2.6.8 and 6.1.1.4'
H H 0.0000 0.0000 'International Tables Vol C Tables 4.2.6.8 and 6.1.1.4'
Li Li -0.0003 0.0001 'International Tables Vol C Tables 4.2.6.8 and 6.1.1.4'
O O 0.0106 0.0060 'International Tables Vol C Tables 4.2.6.8 and 6.1.1.4'
P P 0.1023 0.0942 'International Tables Vol C Tables 4.2.6.8 and 6.1.1.4'
S S 0.1246 0.1234 'International Tables Vol C Tables 4.2.6.8 and 6.1.1.4'

loop_
_geom_angle_atom_site_label_1
_geom_angle_atom_site_label_2
_geom_angle_atom_site_label_3
_geom_angle
_geom_angle_site_symmetry_1
_geom_angle_site_symmetry_3
_geom_angle_publ_flag
P1 S1 Li1 111.53(6) . . ?
P1 S1 Li1 116.89(6) . 3_666 ?
Li1 S1 Li1 79.48(8) . 3_666 ?
C10 P1 C1 102.08(5) . . ?
C10 P1 S1 102.60(4) . . ?
C1 P1 S1 113.32(4) . . ?
O1 Li1 O2 103.05(11) . . ?
O1 Li1 S1 108.47(10) . . ?
O2 Li1 S1 121.77(11) . . ?
O1 Li1 S1 123.27(11) . 3_666 ?
O2 Li1 S1 101.18(10) . 3_666 ?
S1 Li1 S1 100.52(8) . 3_666 ?
O1 Li1 Li1 132.68(14) . 3_666 ?
O2 Li1 Li1 124.18(13) . 3_666 ?
S1 Li1 Li1 50.68(6) . 3_666 ?
S1 Li1 Li1 49.84(6) 3_666 3_666 ?
C19 O1 C22 108.92(10) . . ?
C19 O1 Li1 124.75(11) . . ?
C22 O1 Li1 124.13(10) . . ?
C23 O2 C26A 105.82(15) . . ?
C23 O2 C26B 106.4(7) . . ?
C23 O2 Li1 117.91(11) . . ?
C26A O2 Li1 124.12(15) . . ?
C26B O2 Li1 111.5(6) . . ?
C6 C1 C2 117.78(11) . . ?
C6 C1 P1 129.32(10) . . ?
C2 C1 P1 112.31(9) . . ?
C3 C2 C1 120.30(12) . . ?
C3 C2 C7 116.82(11) . . ?
C1 C2 C7 122.86(11) . . ?
C4 C3 C2 122.25(12) . . ?
C4 C3 H3 118.9 . . ?
C2 C3 H3 118.9 . . ?
C5 C4 C3 117.27(12) . . ?
C5 C4 C8 121.89(13) . . ?
C3 C4 C8 120.84(13) . . ?
C4 C5 C6 122.99(13) . . ?
C4 C5 H5 118.5 . . ?
C6 C5 H5 118.5 . . ?
C5 C6 C1 119.39(12) . . ?
C5 C6 C9 115.72(12) . . ?
C1 C6 C9 124.89(11) . . ?
C2 C7 H7A 109.5 . . ?
C2 C7 H7B 109.5 . . ?
H7A C7 H7B 109.5 . . ?
C2 C7 H7C 109.5 . . ?
H7A C7 H7C 109.5 . . ?
H7B C7 H7C 109.5 . . ?
C4 C8 H8A 109.5 . . ?
C4 C8 H8B 109.5 . . ?
H8A C8 H8B 109.5 . . ?
C4 C8 H8C 109.5 . . ?
H8A C8 H8C 109.5 . . ?
H8B C8 H8C 109.5 . . ?
C6 C9 H9A 109.5 . . ?
C6 C9 H9B 109.5 . . ?
H9A C9 H9B 109.5 . . ?
C6 C9 H9C 109.5 . . ?
H9A C9 H9C 109.5 . . ?
H9B C9 H9C 109.5 . . ?
C15 C10 C11 118.47(11) . . ?
C15 C10 P1 125.23(9) . . ?
C11 C10 P1 116.27(9) . . ?
C12 C11 C10 119.90(12) . . ?
C12 C11 C16 118.23(12) . . ?
C10 C11 C16 121.86(11) . . ?
C13 C12 C11 122.04(13) . . ?
C13 C12 H12 119.0 . . ?
C11 C12 H12 119.0 . . ?
C14 C13 C12 117.69(12) . . ?
C14 C13 C17 121.41(14) . . ?
C12 C13 C17 120.89(14) . . ?
C13 C14 C15 122.50(12) . . ?
C13 C14 H14 118.8 . . ?
C15 C14 H14 118.8 . . ?
C14 C15 C10 119.39(12) . . ?
C14 C15 C18 118.19(11) . . ?
C10 C15 C18 122.42(11) . . ?
C11 C16 H16A 109.5 . . ?
C11 C16 H16B 109.5 . . ?
H16A C16 H16B 109.5 . . ?
C11 C16 H16C 109.5 . . ?
H16A C16 H16C 109.5 . . ?
H16B C16 H16C 109.5 . . ?
C13 C17 H17A 109.5 . . ?
C13 C17 H17B 109.5 . . ?
H17A C17 H17B 109.5 . . ?
C13 C17 H17C 109.5 . . ?
H17A C17 H17C 109.5 . . ?
H17B C17 H17C 109.5 . . ?
C15 C18 H18A 109.5 . . ?
C15 C18 H18B 109.5 . . ?
H18A C18 H18B 109.5 . . ?
C15 C18 H18C 109.5 . . ?
H18A C18 H18C 109.5 . . ?
H18B C18 H18C 109.5 . . ?
O1 C19 C20 104.91(12) . . ?
O1 C19 H19A 110.8 . . ?
C20 C19 H19A 110.8 . . ?
O1 C19 H19B 110.8 . . ?
C20 C19 H19B 110.8 . . ?
H19A C19 H19B 108.8 . . ?
C19 C20 C21 100.86(13) . . ?
C19 C20 H20A 111.6 . . ?
C21 C20 H20A 111.6 . . ?
C19 C20 H20B 111.6 . . ?
C21 C20 H20B 111.6 . . ?
H20A C20 H20B 109.4 . . ?
C20 C21 C22 103.63(13) . . ?
C20 C21 H21A 111.0 . . ?
C22 C21 H21A 111.0 . . ?
C20 C21 H21B 111.0 . . ?
C22 C21 H21B 111.0 . . ?
H21A C21 H21B 109.0 . . ?
O1 C22 C21 105.92(11) . . ?
O1 C22 H22A 110.6 . . ?
C21 C22 H22A 110.6 . . ?
O1 C22 H22B 110.6 . . ?
C21 C22 H22B 110.6 . . ?
H22A C22 H22B 108.7 . . ?
O2 C23 C24B 106.12(11) . . ?
O2 C23 C24A 106.12(11) . . ?
O2 C23 H23A 110.5 . . ?
C24A C23 H23A 110.5 . . ?
O2 C23 H23B 110.5 . . ?
C24A C23 H23B 110.5 . . ?
H23A C23 H23B 108.7 . . ?
O2 C23 H23C 110.5 . . ?
C24B C23 H23C 110.5 . . ?
O2 C23 H23D 110.5 . . ?
C24B C23 H23D 110.5 . . ?
H23C C23 H23D 108.7 . . ?
C23 C24A C25A 104.40(12) . . ?
C23 C24A H24A 110.9 . . ?
C25A C24A H24A 110.9 . . ?
C23 C24A H24B 110.9 . . ?
C25A C24A H24B 110.9 . . ?
H24A C24A H24B 108.9 . . ?
C26A C25A C24A 101.36(18) . . ?
C26A C25A H25A 111.5 . . ?
C24A C25A H25A 111.5 . . ?
C26A C25A H25B 111.5 . . ?
C24A C25A H25B 111.5 . . ?
H25A C25A H25B 109.3 . . ?
O2 C26A C25A 103.1(2) . . ?
O2 C26A H26A 111.1 . . ?
C25A C26A H26A 111.1 . . ?
O2 C26A H26B 111.1 . . ?
C25A C26A H26B 111.1 . . ?
H26A C26A H26B 109.1 . . ?
C25B C24B C23 97.0(4) . . ?
C25B C24B H24C 112.4 . . ?
C23 C24B H24C 112.4 . . ?
C25B C24B H24D 112.4 . . ?
C23 C24B H24D 112.4 . . ?
H24C C24B H24D 109.9 . . ?
C24B C25B C26B 100.7(9) . . ?
C24B C25B H25C 111.6 . . ?
C26B C25B H25C 111.6 . . ?
C24B C25B H25D 111.6 . . ?
C26B C25B H25D 111.6 . . ?
H25C C25B H25D 109.4 . . ?
O2 C26B C25B 104.0(10) . . ?
O2 C26B H26C 111.0 . . ?
C25B C26B H26C 111.0 . . ?
O2 C26B H26D 111.0 . . ?
C25B C26B H26D 111.0 . . ?
H26C C26B H26D 109.0 . . ?

loop_
_geom_bond_atom_site_label_1
_geom_bond_atom_site_label_2
_geom_bond_distance
_geom_bond_site_symmetry_2
_geom_bond_publ_flag
S1 P1 2.0751(5) . ?
S1 Li1 2.458(2) . ?
S1 Li1 2.488(2) 3_666 ?
P1 C10 1.8624(12) . ?
P1 C1 1.8646(12) . ?
Li1 O1 1.926(2) . ?
Li1 O2 1.940(2) . ?
Li1 Li1 3.162(4) 3_666 ?
O1 C19 1.4324(16) . ?
O1 C22 1.4413(16) . ?
O2 C23 1.4412(15) . ?
O2 C26A 1.441(3) . ?
O2 C26B 1.442(14) . ?
C1 C6 1.4153(17) . ?
C1 C2 1.4187(17) . ?
C2 C3 1.3916(17) . ?
C2 C7 1.5083(17) . ?
C3 C4 1.3855(19) . ?
C3 H3 0.9500 . ?
C4 C5 1.384(2) . ?
C4 C8 1.5078(19) . ?
C5 C6 1.3981(18) . ?
C5 H5 0.9500 . ?
C6 C9 1.509(2) . ?
C7 H7A 0.9800 . ?
C7 H7B 0.9800 . ?
C7 H7C 0.9800 . ?
C8 H8A 0.9800 . ?
C8 H8B 0.9800 . ?
C8 H8C 0.9800 . ?
C9 H9A 0.9800 . ?
C9 H9B 0.9800 . ?
C9 H9C 0.9800 . ?
C10 C15 1.4105(17) . ?
C10 C11 1.4113(17) . ?
C11 C12 1.3959(18) . ?
C11 C16 1.5051(19) . ?
C12 C13 1.387(2) . ?
C12 H12 0.9500 . ?
C13 C14 1.383(2) . ?
C13 C17 1.514(2) . ?
C14 C15 1.3999(18) . ?
C14 H14 0.9500 . ?
C15 C18 1.5017(18) . ?
C16 H16A 0.9800 . ?
C16 H16B 0.9800 . ?
C16 H16C 0.9800 . ?
C17 H17A 0.9800 . ?
C17 H17B 0.9800 . ?
C17 H17C 0.9800 . ?
C18 H18A 0.9800 . ?
C18 H18B 0.9800 . ?
C18 H18C 0.9800 . ?
C19 C20 1.504(2) . ?
C19 H19A 0.9900 . ?
C19 H19B 0.9900 . ?
C20 C21 1.513(3) . ?
C20 H20A 0.9900 . ?
C20 H20B 0.9900 . ?
C21 C22 1.516(2) . ?
C21 H21A 0.9900 . ?
C21 H21B 0.9900 . ?
C22 H22A 0.9900 . ?
C22 H22B 0.9900 . ?
C23 C24B 1.526(2) . ?
C23 C24A 1.526(2) . ?
C23 H23A 0.9900 . ?
C23 H23B 0.9900 . ?
C23 H23C 0.9900 . ?
C23 H23D 0.9900 . ?
C24A C25A 1.559(2) . ?
C24A H24A 0.9900 . ?
C24A H24B 0.9900 . ?
C25A C26A 1.522(3) . ?
C25A H25A 0.9900 . ?
C25A H25B 0.9900 . ?
C26A H26A 0.9900 . ?
C26A H26B 0.9900 . ?
C24B C25B 1.488(9) . ?
C24B H24C 0.9900 . ?
C24B H24D 0.9900 . ?
C25B C26B 1.494(15) . ?
C25B H25C 0.9900 . ?
C25B H25D 0.9900 . ?
C26B H26C 0.9900 . ?
C26B H26D 0.9900 . ?
